data_2241740
loop_
_publ_author_name
'Cardoso, Laura N. F.'
'Nogueira, Thais C. M.'
'Wardell, James L.'
'Wardell, Solange M. S. V.'
'de Souza, Marcus V. N.'
'Jotani, Mukesh M.'
'Tiekink, Edward R. T.'

_publ_section_title
;
 <i>N</i>'-[(1<i>E</i>)-(5-Nitrofuran-2-yl)methylidene]thiophene-2-carbohydrazide:
 crystal structure and Hirshfeld surface analysis
;
_journal_coeditor_code HB7593
_journal_issue 7
_journal_name_full 'Acta Crystallographica Section E'
_journal_page_first 1025
_journal_page_last 1031
_journal_paper_doi 10.1107/S2056989016009968
_journal_volume 72
_journal_year 2016
_chemical_formula_iupac 'C10 H7 N3 O4 S'
_chemical_formula_moiety 'C10 H7 N3 O4 S'
_chemical_formula_sum 'C10 H7 N3 O4 S'
_chemical_formula_weight 265.25
_chemical_name_systematic <i>N</i>'-[(1<i>E</i>)-(5-Nitrofuran-2-yl)methylidene]thiophene-2-carbohydrazide
_space_group_crystal_system tetragonal
_space_group_IT_number 110
_space_group_name_Hall 'I 4bw -2c'
_space_group_name_H-M_alt 'I 41 c d'
_symmetry_space_group_name_Hall 'I 4bw -2c'
_symmetry_space_group_name_H-M 'I 41 c d'
_atom_sites_solution_hydrogens mixed
_audit_creation_method SHELXL-2014/7
_cell_angle_alpha 90
_cell_angle_beta 90
_cell_angle_gamma 90
_cell_formula_units_Z 16
_cell_length_a 17.4072(16)
_cell_length_b 17.4072(16)
_cell_length_c 14.4881(10)
_cell_measurement_reflns_used 9311
_cell_measurement_temperature 100(2)
_cell_measurement_theta_max 27.5
_cell_measurement_theta_min 3.3
_cell_volume 4390.0(6)
_computing_cell_refinement
;
<i>CrystalClear-SM Expert</i> (Rigaku, 2011)
;
_computing_data_collection
;
<i>CrystalClear-SM Expert</i> (Rigaku, 2011)
;
_computing_data_reduction
;
<i>CrystalClear-SM Expert</i> (Rigaku, 2011)
;
_computing_molecular_graphics
;
ORTEP-3 for Windows (Farrugia, 2012), <i>QMol</i> (Gans & Shalloway,
2001) and
DIAMOND (Brandenburg, 2006)
;
_computing_publication_material
;
publCIF (Westrip, 2010)
;
_computing_structure_refinement
;
SHELXL2014 (Sheldrick, 2015)
;
_computing_structure_solution
;
SHELXS97 (Sheldrick, 2008)
;
_diffrn_ambient_temperature 100(2)
_diffrn_detector_area_resol_mean 28.5714
_diffrn_measured_fraction_theta_full 0.998
_diffrn_measured_fraction_theta_max 0.998
_diffrn_measurement_device
;
AFC12 (Right): Kappa 3 circle
;
_diffrn_measurement_device_type
;
Rigaku Saturn724+ (2x2 bin mode)
;
_diffrn_measurement_method 'profile data from \w-scans'
_diffrn_radiation_monochromator Confocal
_diffrn_radiation_type MoK\a
_diffrn_radiation_wavelength 0.71073
_diffrn_reflns_av_R_equivalents 0.0608
_diffrn_reflns_limit_h_max 22
_diffrn_reflns_limit_h_min -22
_diffrn_reflns_limit_k_max 13
_diffrn_reflns_limit_k_min -22
_diffrn_reflns_limit_l_max 18
_diffrn_reflns_limit_l_min -15
_diffrn_reflns_number 10325
_diffrn_reflns_theta_full 27.467
_diffrn_reflns_theta_max 27.467
_diffrn_reflns_theta_min 3.263
_exptl_absorpt_coefficient_mu 0.306
_exptl_absorpt_correction_T_max 1.000
_exptl_absorpt_correction_T_min 0.543
_exptl_absorpt_correction_type multi-scan
_exptl_absorpt_process_details
;
(<i>CrystalClear-SM Expert</i>; Rigaku, 2011)
;
_exptl_crystal_colour yellow
_exptl_crystal_density_diffrn 1.605
_exptl_crystal_description rod
_exptl_crystal_F_000 2176
_exptl_crystal_size_max 0.130
_exptl_crystal_size_mid 0.030
_exptl_crystal_size_min 0.020
_refine_diff_density_max 0.456
_refine_diff_density_min -0.308
_refine_ls_abs_structure_details
;
Flack <i>x</i> determined using 766 quotients
[(<i>I</i>^+^)-(<i>I</i>^-^)]/[(<i>I</i>^+^)+(<i>I</i>^-^)]
(Parsons <i>et al.</i> 2013)
;
_refine_ls_abs_structure_Flack -0.06(6)
_refine_ls_extinction_method none
_refine_ls_goodness_of_fit_ref 1.048
_refine_ls_matrix_type full
_refine_ls_number_parameters 166
_refine_ls_number_reflns 2292
_refine_ls_number_restraints 2
_refine_ls_restrained_S_all 1.048
_refine_ls_R_factor_all 0.0508
_refine_ls_R_factor_gt 0.0449
_refine_ls_shift/su_max 0.000
_refine_ls_shift/su_mean 0.000
_refine_ls_structure_factor_coef Fsqd
_refine_ls_weighting_details 'w=1/[\s^2^(Fo^2^)+(0.0660P)^2^+2.8065P] where P=(Fo^2^+2Fc^2^)/3'
_refine_ls_weighting_scheme calc
_refine_ls_wR_factor_gt 0.1093
_refine_ls_wR_factor_ref 0.1134
_reflns_number_gt 2081
_reflns_number_total 2292
_reflns_threshold_expression 'I > 2\s(I)'
_cod_data_source_file hb7593sup1.cif
_cod_data_source_block I
_cod_original_cell_volume 4390.0(9)
_cod_database_code 2241740
_shelx_space_group_comment
;
The symmetry employed for this shelxl refinement is uniquely defined
by the following loop, which should always be used as a source of
symmetry information in preference to the above space-group names.
They are only intended as comments.
;
_shelx_estimated_absorpt_t_min 0.961
_shelx_estimated_absorpt_t_max 0.994

loop_
_space_group_symop_operation_xyz
'x, y, z'
'-y, x+1/2, z+1/4'
'-x+1/2, -y+1/2, z+1/2'
'y+1/2, -x, z+3/4'
'-x, y, z+1/2'
'-y, -x+1/2, z+3/4'
'x+1/2, -y+1/2, z'
'y+1/2, x, z+1/4'
'x+1/2, y+1/2, z+1/2'
'-y+1/2, x+1, z+3/4'
'-x+1, -y+1, z+1'
'y+1, -x+1/2, z+5/4'
'-x+1/2, y+1/2, z+1'
'-y+1/2, -x+1, z+5/4'
'x+1, -y+1, z+1/2'
'y+1, x+1/2, z+3/4'

loop_
_atom_site_type_symbol
_atom_site_label
_atom_site_fract_x
_atom_site_fract_y
_atom_site_fract_z
_atom_site_U_iso_or_equiv
_atom_site_adp_type
_atom_site_calc_flag
_atom_site_occupancy
S S1 0.48085(6) 0.10242(6) 0.44233(8) 0.0259(3) Uani d 1
O O1 0.36361(17) 0.16769(16) 0.56218(18) 0.0200(6) Uani d 1
O O2 0.22698(16) 0.39128(15) 0.66600(18) 0.0161(6) Uani d 1
O O3 0.25495(19) 0.40880(19) 0.8415(2) 0.0265(7) Uani d 1
O O4 0.18400(18) 0.51202(19) 0.8477(2) 0.0266(7) Uani d 1
N N1 0.31555(19) 0.25578(19) 0.4618(2) 0.0165(7) Uani d 1
H H1N 0.319(3) 0.278(2) 0.4082(17) 0.020 Uiso d 1
N N2 0.28004(19) 0.29467(19) 0.5325(2) 0.0171(7) Uani d 1
N N3 0.2125(2) 0.4568(2) 0.8067(2) 0.0196(7) Uani d 1
C C1 0.4111(2) 0.1666(2) 0.4094(3) 0.0162(8) Uani d 1
C C2 0.4137(2) 0.1857(2) 0.3137(3) 0.0206(9) Uani d 1
H H2 0.3797 0.2195 0.2824 0.025 Uiso calc 1
C C3 0.4770(2) 0.1443(2) 0.2728(3) 0.0221(9) Uani d 1
H H3 0.4901 0.1482 0.2093 0.027 Uiso calc 1
C C4 0.5164(3) 0.0990(2) 0.3336(3) 0.0251(10) Uani d 1
H H4 0.5595 0.0686 0.3166 0.030 Uiso calc 1
C C5 0.3616(2) 0.1960(2) 0.4838(3) 0.0158(8) Uani d 1
C C6 0.2361(2) 0.3499(2) 0.5074(3) 0.0170(8) Uani d 1
H H6 0.2247 0.3576 0.4439 0.020 Uiso calc 1
C C7 0.2040(2) 0.4004(2) 0.5764(3) 0.0166(8) Uani d 1
C C8 0.1580(2) 0.4633(2) 0.5673(3) 0.0183(8) Uani d 1
H H8 0.1351 0.4815 0.5120 0.022 Uiso calc 1
C C9 0.1511(2) 0.4962(2) 0.6561(3) 0.0181(8) Uani d 1
H H9 0.1228 0.5406 0.6731 0.022 Uiso calc 1
C C10 0.1940(2) 0.4502(2) 0.7116(3) 0.0160(8) Uani d 1

loop_
_atom_site_aniso_label
_atom_site_aniso_U_11
_atom_site_aniso_U_22
_atom_site_aniso_U_33
_atom_site_aniso_U_12
_atom_site_aniso_U_13
_atom_site_aniso_U_23
S1 0.0246(6) 0.0270(6) 0.0260(5) 0.0060(4) 0.0037(5) 0.0022(4)
O1 0.0246(16) 0.0207(15) 0.0146(14) 0.0052(11) 0.0020(11) 0.0039(11)
O2 0.0182(14) 0.0169(14) 0.0132(13) 0.0042(10) -0.0002(11) -0.0039(11)
O3 0.0289(17) 0.0334(18) 0.0174(15) 0.0083(13) -0.0045(13) -0.0010(13)
O4 0.0333(18) 0.0288(18) 0.0179(15) 0.0057(14) 0.0017(13) -0.0096(13)
N1 0.0219(17) 0.0185(17) 0.0093(15) 0.0042(13) 0.0034(13) 0.0006(13)
N2 0.0183(17) 0.0187(16) 0.0142(16) -0.0004(13) -0.0009(13) -0.0027(13)
N3 0.0209(17) 0.0195(18) 0.0183(17) 0.0003(13) 0.0021(14) -0.0034(13)
C1 0.0161(18) 0.0135(18) 0.0191(19) -0.0022(14) 0.0016(15) -0.0006(14)
C2 0.020(2) 0.0125(19) 0.029(2) -0.0047(14) 0.0117(17) -0.0102(16)
C3 0.028(2) 0.019(2) 0.020(2) 0.0015(16) 0.0085(17) -0.0002(16)
C4 0.021(2) 0.027(2) 0.027(2) 0.0054(17) 0.0089(18) -0.0021(18)
C5 0.0177(19) 0.0146(18) 0.0151(18) -0.0033(14) -0.0004(15) -0.0007(14)
C6 0.0170(19) 0.019(2) 0.0150(18) 0.0014(14) 0.0004(14) -0.0017(15)
C7 0.0176(19) 0.023(2) 0.0096(18) -0.0021(15) -0.0001(14) 0.0016(15)
C8 0.018(2) 0.022(2) 0.0153(19) 0.0012(14) 0.0007(15) 0.0013(16)
C9 0.020(2) 0.0170(19) 0.0176(19) 0.0015(15) 0.0042(15) 0.0017(15)
C10 0.0156(19) 0.0174(18) 0.0150(18) -0.0003(14) 0.0021(14) -0.0013(14)

loop_
_atom_type_symbol
_atom_type_description
_atom_type_scat_dispersion_real
_atom_type_scat_dispersion_imag
_atom_type_scat_source
C C 0.0033 0.0016 'International Tables Vol C Tables 4.2.6.8 and 6.1.1.4'
H H 0.0000 0.0000 'International Tables Vol C Tables 4.2.6.8 and 6.1.1.4'
N N 0.0061 0.0033 'International Tables Vol C Tables 4.2.6.8 and 6.1.1.4'
O O 0.0106 0.0060 'International Tables Vol C Tables 4.2.6.8 and 6.1.1.4'
S S 0.1246 0.1234 'International Tables Vol C Tables 4.2.6.8 and 6.1.1.4'

loop_
_geom_angle_atom_site_label_1
_geom_angle_atom_site_label_2
_geom_angle_atom_site_label_3
_geom_angle
C4 S1 C1 91.3(2)
C10 O2 C7 104.6(3)
C5 N1 N2 118.1(3)
C5 N1 H1N 120(3)
N2 N1 H1N 119(3)
C6 N2 N1 115.3(3)
O3 N3 O4 125.1(4)
O3 N3 C10 118.9(3)
O4 N3 C10 116.0(3)
C2 C1 C5 130.5(4)
C2 C1 S1 113.5(3)
C5 C1 S1 115.9(3)
C1 C2 C3 107.8(4)
C1 C2 H2 126.1
C3 C2 H2 126.1
C4 C3 C2 114.0(4)
C4 C3 H3 123.0
C2 C3 H3 123.0
C3 C4 S1 113.3(3)
C3 C4 H4 123.4
S1 C4 H4 123.4
O1 C5 N1 122.6(4)
O1 C5 C1 121.1(4)
N1 C5 C1 116.3(3)
N2 C6 C7 119.4(3)
N2 C6 H6 120.3
C7 C6 H6 120.3
O2 C7 C8 110.9(3)
O2 C7 C6 118.3(3)
C8 C7 C6 130.5(4)
C7 C8 C9 106.7(4)
C7 C8 H8 126.7
C9 C8 H8 126.7
C10 C9 C8 104.7(4)
C10 C9 H9 127.6
C8 C9 H9 127.6
O2 C10 C9 113.1(3)
O2 C10 N3 116.1(3)
C9 C10 N3 130.7(4)

loop_
_geom_bond_atom_site_label_1
_geom_bond_atom_site_label_2
_geom_bond_distance
S1 C4 1.694(5)
S1 C1 1.718(4)
O1 C5 1.239(5)
O2 C10 1.349(5)
O2 C7 1.367(5)
O3 N3 1.225(5)
O4 N3 1.234(4)
N1 C5 1.351(5)
N1 N2 1.374(5)
N1 H1N 0.870(14)
N2 C6 1.281(5)
N3 C10 1.419(5)
C1 C2 1.427(6)
C1 C5 1.472(5)
C2 C3 1.444(6)
C2 H2 0.9500
C3 C4 1.367(6)
C3 H3 0.9500
C4 H4 0.9500
C6 C7 1.443(5)
C6 H6 0.9500
C7 C8 1.364(6)
C8 C9 1.413(6)
C8 H8 0.9500
C9 C10 1.358(6)
C9 H9 0.9500

loop_
_geom_hbond_atom_site_label_D
_geom_hbond_atom_site_label_H
_geom_hbond_atom_site_label_A
_geom_hbond_site_symmetry_A
_geom_hbond_distance_DH
_geom_hbond_distance_HA
_geom_hbond_distance_DA
_geom_hbond_angle_DHA
N1 H1N O1 10_544 0.87(3) 2.05(3) 2.882(4) 159(3)
C4 H4 O4 9_544 0.95 2.42 3.293(6) 152
C8 H8 O4 15_454 0.95 2.53 3.242(5) 132

loop_
_geom_torsion_atom_site_label_1
_geom_torsion_atom_site_label_2
_geom_torsion_atom_site_label_3
_geom_torsion_atom_site_label_4
_geom_torsion
C5 N1 N2 C6 -178.9(3)
C4 S1 C1 C2 0.7(3)
C4 S1 C1 C5 -176.2(3)
C5 C1 C2 C3 175.6(4)
S1 C1 C2 C3 -0.7(4)
C1 C2 C3 C4 0.4(5)
C2 C3 C4 S1 0.2(5)
C1 S1 C4 C3 -0.5(3)
N2 N1 C5 O1 11.6(5)
N2 N1 C5 C1 -167.3(3)
C2 C1 C5 O1 174.0(4)
S1 C1 C5 O1 -9.8(5)
C2 C1 C5 N1 -7.1(6)
S1 C1 C5 N1 169.1(3)
N1 N2 C6 C7 -172.1(3)
C10 O2 C7 C8 -0.1(4)
C10 O2 C7 C6 174.1(3)
N2 C6 C7 O2 5.4(6)
N2 C6 C7 C8 178.2(4)
O2 C7 C8 C9 -0.1(4)
C6 C7 C8 C9 -173.3(4)
C7 C8 C9 C10 0.2(4)
C7 O2 C10 C9 0.2(4)
C7 O2 C10 N3 -176.4(3)
C8 C9 C10 O2 -0.3(4)
C8 C9 C10 N3 175.8(4)
O3 N3 C10 O2 -1.7(5)
O4 N3 C10 O2 178.1(3)
O3 N3 C10 C9 -177.6(4)
O4 N3 C10 C9 2.1(6)

_cod_database_fobs_code 2241740
